data_7156941
loop_
_publ_author_name
'Houston, Sevan D.'
'Fahrenhorst-Jones, Tyler'
'Xing, Hui'
'Chalmers, Benjamin A.'
'Sykes, Melissa L.'
'Stok, Jeanette E.'
'Farfan Soto, Clementina'
'Burns, Jed M.'
'Bernhardt, Paul V.'
'De Voss, James J.'
'Boyle, Glen M.'
'Smith, Maree T.'
'Tsanaktsidis, John'
'Savage, G. Paul'
'Avery, Vicky M.'
'Williams, Craig M.'

_publ_section_title
;
 The cubane paradigm in bioactive molecule discovery: further scope,
 limitations and the cyclooctatetraene complement.
;
_journal_issue 28
_journal_name_full 'Organic &amp; biomolecular chemistry'
_journal_page_first 6790
_journal_page_last 6798
_journal_paper_doi 10.1039/c9ob01238a
_journal_volume 17
_journal_year 2019
_chemical_compound_source 'synthesis as described'
_chemical_formula_moiety 'C17 H12 Cl1 F3 N2 O3'
_chemical_formula_sum 'C17 H12 Cl F3 N2 O3'
_chemical_formula_weight 384.74
_space_group_IT_number 14
_space_group_name_Hall '-P 2yn'
_space_group_name_H-M_alt 'P 1 21/n 1'
_symmetry_cell_setting monoclinic
_symmetry_Int_Tables_number 14
_symmetry_space_group_name_Hall '-P 2yn'
_symmetry_space_group_name_H-M 'P 1 21/n 1'
_atom_sites_solution_hydrogens geom
_audit_conform_dict_location ftp://ftp.iucr.org/pub/cif_core.dic
_audit_conform_dict_name cif_core.dic
_audit_conform_dict_version 2.4.5
_audit_creation_date 2019-03-28T17:37:54-00:00
_audit_creation_method 'WinGX routine CIF_UPDATE'
_audit_update_record
;
2019-03-28 deposited with the CCDC.    2019-06-14 downloaded from the CCDC.
;
_cell_angle_alpha 90
_cell_angle_beta 111.037(8)
_cell_angle_gamma 90
_cell_formula_units_Z 4
_cell_length_a 14.9260(10)
_cell_length_b 6.8613(4)
_cell_length_c 17.1430(10)
_cell_measurement_reflns_used 1324
_cell_measurement_temperature 190(2)
_cell_measurement_theta_max 25.18
_cell_measurement_theta_min 3.84
_cell_measurement_wavelength 0.71073
_cell_volume 1638.6(2)
_computing_cell_refinement 'CrysalisPro  Version 1.171.37.35 (Agilent Technologies, 2014)'
_computing_data_collection 'CrysalisPro  Version 1.171.37.35 (Agilent Technologies, 2014)'
_computing_data_reduction 'CrysalisPro  Version 1.171.37.35 (Agilent Technologies, 2014)'
_computing_molecular_graphics 'Ortep-3 for Windows (Farrugia, 1997)'
_computing_publication_material 'WinGX publication routines (Farrugia, 1999)'
_computing_structure_refinement 'SHELXL-2018/1 (Sheldrick, 2018)'
_diffrn_ambient_temperature 190(2)
_diffrn_detector 'CCD plate'
_diffrn_detector_area_resol_mean 16.07
_diffrn_measured_fraction_theta_full 0.998
_diffrn_measured_fraction_theta_max 0.998
_diffrn_measurement_device '\k-geometry diffractometer'
_diffrn_measurement_device_type 'Agilent Technologies Xcalibur, Sapphire3, Gemini ultra'
_diffrn_measurement_method '\w scans'
_diffrn_orient_matrix_UB_11 0.032172
_diffrn_orient_matrix_UB_12 -0.045918
_diffrn_orient_matrix_UB_13 -0.016231
_diffrn_orient_matrix_UB_21 0.039412
_diffrn_orient_matrix_UB_22 0.041989
_diffrn_orient_matrix_UB_23 0.032396
_diffrn_orient_matrix_UB_31 0.002179
_diffrn_orient_matrix_UB_32 -0.082496
_diffrn_orient_matrix_UB_33 0.025556
_diffrn_radiation_monochromator graphite
_diffrn_radiation_probe x-ray
_diffrn_radiation_type MoK\a
_diffrn_radiation_wavelength 0.71073
_diffrn_reflns_av_R_equivalents 0.028
_diffrn_reflns_av_unetI/netI 0.0423
_diffrn_reflns_Laue_measured_fraction_full 0.998
_diffrn_reflns_Laue_measured_fraction_max 0.998
_diffrn_reflns_limit_h_max 16
_diffrn_reflns_limit_h_min -17
_diffrn_reflns_limit_k_max 7
_diffrn_reflns_limit_k_min -8
_diffrn_reflns_limit_l_max 20
_diffrn_reflns_limit_l_min -13
_diffrn_reflns_number 6371
_diffrn_reflns_point_group_measured_fraction_full 0.998
_diffrn_reflns_point_group_measured_fraction_max 0.998
_diffrn_reflns_reduction_process
;
 Scaled and merged with Sortav
 R.H. Blessing, (1987) Cryst. Rev. 1, 3-58
 R.H. Blessing, (1989) J. Appl. Cryst. 22, 396-397
;
_diffrn_reflns_theta_full 24.999
_diffrn_reflns_theta_max 24.999
_diffrn_reflns_theta_min 3.31
_diffrn_source 'Enhance (Mo) X-ray Source'
_diffrn_standards_number 0
_exptl_absorpt_coefficient_mu 0.286
_exptl_absorpt_correction_T_max 1
_exptl_absorpt_correction_T_min 0.977
_exptl_absorpt_correction_type multi-scan
_exptl_absorpt_process_details
;
        CrysAlisPro, Agilent Technologies,
        Version 1.171.37.35 (release 13-08-2014 CrysAlis171 .NET)
        (compiled Aug 13 2014,18:06:01)
        Empirical absorption correction using spherical harmonics,
        implemented in SCALE3 ABSPACK scaling algorithm.
        Empirical absorption correction using spherical harmonics,
        implemented in SCALE3 ABSPACK scaling algorithm.
;
_exptl_crystal_colour colourless
_exptl_crystal_density_diffrn 1.56
_exptl_crystal_density_method 'not measured'
_exptl_crystal_description prism
_exptl_crystal_F_000 784
_exptl_crystal_size_max 0.4
_exptl_crystal_size_mid 0.2
_exptl_crystal_size_min 0.1
_refine_diff_density_max 1.091
_refine_diff_density_min -0.455
_refine_diff_density_rms 0.071
_refine_ls_extinction_method none
_refine_ls_goodness_of_fit_ref 1.028
_refine_ls_hydrogen_treatment constr
_refine_ls_matrix_type full
_refine_ls_number_constraints 0
_refine_ls_number_parameters 237
_refine_ls_number_reflns 2874
_refine_ls_number_restraints 0
_refine_ls_restrained_S_all 1.028
_refine_ls_R_factor_all 0.0831
_refine_ls_R_factor_gt 0.0626
_refine_ls_shift/su_max 0
_refine_ls_shift/su_mean 0
_refine_ls_structure_factor_coef Fsqd
_refine_ls_weighting_details 'w=1/[\s^2^(Fo^2^)+(0.0949P)^2^+1.5939P] where P=(Fo^2^+2Fc^2^)/3'
_refine_ls_weighting_scheme calc
_refine_ls_wR_factor_gt 0.1639
_refine_ls_wR_factor_ref 0.1823
_reflns_Friedel_coverage 0
_reflns_number_gt 2185
_reflns_number_total 2874
_reflns_threshold_expression 'I > 2\s(I)'
_cod_data_source_file c9ob01238a2.cif
_cod_data_source_block shelx_CCDC2
_cod_depositor_comments 'Adding full bibliography for 7156939--7156942.cif.'
_cod_original_cell_volume 1638.63(19)
_cod_original_sg_symbol_H-M 'P 21/n'
_cod_database_code 7156941
_shelx_shelxl_version_number 2018/1

loop_
_symmetry_equiv_pos_as_xyz
'x, y, z'
'-x+1/2, y+1/2, -z+1/2'
'-x, -y, -z'
'x-1/2, -y-1/2, z-1/2'

loop_
_atom_site_label
_atom_site_type_symbol
_atom_site_fract_x
_atom_site_fract_y
_atom_site_fract_z
_atom_site_U_iso_or_equiv
_atom_site_adp_type
_atom_site_occupancy
_atom_site_site_symmetry_order
_atom_site_calc_flag
_atom_site_refinement_flags_posn
_atom_site_refinement_flags_adp
C1 C 0.7280(2) 0.4340(4) 0.9550(2) 0.0304(7) Uani 1 1 d . .
C2 C 0.6339(3) 0.3639(5) 0.9659(3) 0.0432(9) Uani 1 1 d . .
H2 H 0.613214 0.224815 0.964196 0.052 Uiso 1 1 calc R U
C3 C 0.6543(3) 0.5016(5) 1.0420(3) 0.0449(9) Uani 1 1 d . .
H3 H 0.648947 0.464082 1.096553 0.054 Uiso 1 1 calc R U
C4 C 0.7486(2) 0.5744(5) 1.0309(2) 0.0331(8) Uani 1 1 d . .
H4 H 0.81213 0.59161 1.077033 0.04 Uiso 1 1 calc R U
C5 C 0.6894(2) 0.7398(5) 0.9725(2) 0.0328(8) Uani 1 1 d . .
H5 H 0.709588 0.879242 0.974494 0.039 Uiso 1 1 calc R U
C6 C 0.5956(3) 0.6657(5) 0.9839(2) 0.0431(9) Uani 1 1 d . .
H6 H 0.547076 0.750164 0.99525 0.052 Uiso 1 1 calc R U
C7 C 0.5750(2) 0.5274(5) 0.9068(3) 0.0440(9) Uani 1 1 d . .
H7 H 0.511506 0.51012 0.860608 0.053 Uiso 1 1 calc R U
C8 C 0.6687(2) 0.6027(5) 0.8966(2) 0.0314(7) Uani 1 1 d . .
C9 C 0.7904(2) 0.2966(4) 0.9305(2) 0.0308(7) Uani 1 1 d . .
C10 C 0.9576(2) 0.2392(5) 0.93648(18) 0.0268(7) Uani 1 1 d . .
C12 C 0.9837(2) -0.0603(5) 0.86719(19) 0.0301(7) Uani 1 1 d . .
C13 C 0.9361(3) -0.2262(5) 0.8269(2) 0.0419(9) Uani 1 1 d . .
H13 H 0.871322 -0.247063 0.821927 0.05 Uiso 1 1 calc R U
C14 C 0.9806(3) -0.3601(5) 0.7943(3) 0.0461(10) Uani 1 1 d . .
H14 H 0.947289 -0.473021 0.766695 0.055 Uiso 1 1 calc R U
C15 C 1.0732(3) -0.3296(5) 0.8019(2) 0.0438(9) Uani 1 1 d . .
C16 C 1.1228(3) -0.1697(6) 0.8426(2) 0.0494(10) Uani 1 1 d . .
H16 H 1.188042 -0.152757 0.848488 0.059 Uiso 1 1 calc R U
C17 C 1.0781(2) -0.0324(5) 0.8753(2) 0.0412(9) Uani 1 1 d . .
H17 H 1.112054 0.079869 0.902974 0.049 Uiso 1 1 calc R U
C18 C 1.1112(3) -0.4852(8) 0.6973(3) 0.0646(13) Uani 1 1 d . .
N1 N 0.88486(18) 0.3451(4) 0.95217(17) 0.0289(6) Uani 1 1 d . .
H1 H 0.90254 0.4559 0.979222 0.035 Uiso 1 1 calc R U
N3 N 0.92975(18) 0.0698(4) 0.89691(16) 0.0289(6) Uani 1 1 d . .
H3A H 0.870241 0.034635 0.888211 0.035 Uiso 1 1 calc R U
O1 O 0.75519(17) 0.1491(3) 0.89081(18) 0.0485(7) Uani 1 1 d . .
O2 O 1.03920(16) 0.3062(3) 0.95973(16) 0.0375(6) Uani 1 1 d . .
O3 O 1.1225(2) -0.4763(4) 0.77399(18) 0.0621(9) Uani 1 1 d . .
F1 F 1.1510(5) -0.3228(6) 0.6763(3) 0.158(2) Uani 1 1 d . .
F2 F 1.0232(2) -0.4856(6) 0.64362(18) 0.1202(15) Uani 1 1 d . .
F3 F 1.1564(2) -0.6283(5) 0.67877(19) 0.0909(10) Uani 1 1 d . .
Cl1 Cl 0.68114(7) 0.66807(14) 0.80250(5) 0.0485(3) Uani 1 1 d . .

loop_
_atom_site_aniso_label
_atom_site_aniso_U_11
_atom_site_aniso_U_22
_atom_site_aniso_U_33
_atom_site_aniso_U_23
_atom_site_aniso_U_13
_atom_site_aniso_U_12
C1 0.0262(16) 0.0230(16) 0.0447(19) 0.0014(14) 0.0158(14) -0.0014(13)
C2 0.0376(19) 0.0307(18) 0.072(3) -0.0020(18) 0.0329(19) -0.0063(15)
C3 0.047(2) 0.044(2) 0.057(2) 0.0066(18) 0.0346(19) 0.0030(17)
C4 0.0340(17) 0.0337(18) 0.0334(18) 0.0023(15) 0.0143(14) 0.0031(14)
C5 0.0369(18) 0.0257(16) 0.0376(19) -0.0021(14) 0.0155(15) 0.0036(14)
C6 0.0334(19) 0.044(2) 0.058(2) -0.0012(18) 0.0244(17) 0.0094(16)
C7 0.0244(17) 0.045(2) 0.064(2) -0.0089(19) 0.0166(16) 0.0001(15)
C8 0.0244(16) 0.0320(17) 0.0365(18) -0.0013(14) 0.0094(13) -0.0004(13)
C9 0.0302(17) 0.0246(16) 0.0392(19) 0.0012(14) 0.0142(14) -0.0011(13)
C10 0.0283(17) 0.0255(16) 0.0267(16) 0.0016(13) 0.0100(13) 0.0013(13)
C12 0.0313(17) 0.0293(17) 0.0284(16) -0.0014(14) 0.0093(13) 0.0069(13)
C13 0.038(2) 0.0340(19) 0.057(2) -0.0096(18) 0.0207(17) -0.0029(16)
C14 0.050(2) 0.0323(19) 0.058(2) -0.0149(18) 0.0214(18) 0.0020(17)
C15 0.044(2) 0.044(2) 0.039(2) -0.0078(17) 0.0100(16) 0.0191(17)
C16 0.0290(19) 0.064(3) 0.053(2) -0.017(2) 0.0124(16) 0.0053(18)
C17 0.0301(18) 0.044(2) 0.049(2) -0.0174(17) 0.0130(16) 0.0002(15)
C18 0.064(3) 0.079(3) 0.050(3) -0.012(2) 0.020(2) 0.022(3)
N1 0.0269(14) 0.0239(13) 0.0382(15) -0.0057(12) 0.0143(11) -0.0018(11)
N3 0.0242(13) 0.0280(14) 0.0352(15) -0.0074(12) 0.0114(11) 0.0007(11)
O1 0.0314(13) 0.0356(14) 0.079(2) -0.0229(13) 0.0205(13) -0.0057(11)
O2 0.0278(12) 0.0330(12) 0.0551(15) -0.0123(11) 0.0189(11) -0.0047(10)
O3 0.0631(18) 0.071(2) 0.0463(17) -0.0146(15) 0.0130(14) 0.0344(15)
F1 0.290(7) 0.103(3) 0.143(4) -0.011(3) 0.151(4) -0.031(3)
F2 0.090(2) 0.190(4) 0.0552(18) -0.042(2) -0.0049(16) 0.059(2)
F3 0.090(2) 0.097(2) 0.093(2) -0.0409(18) 0.0423(17) 0.0293(17)
Cl1 0.0519(6) 0.0570(6) 0.0339(5) -0.0003(4) 0.0121(4) 0.0014(4)

loop_
_atom_type_symbol
_atom_type_description
_atom_type_scat_dispersion_real
_atom_type_scat_dispersion_imag
_atom_type_scat_source
C C 0.0033 0.0016 'International Tables Vol C Tables 4.2.6.8 and 6.1.1.4'
H H 0 0 'International Tables Vol C Tables 4.2.6.8 and 6.1.1.4'
N N 0.0061 0.0033 'International Tables Vol C Tables 4.2.6.8 and 6.1.1.4'
O O 0.0106 0.006 'International Tables Vol C Tables 4.2.6.8 and 6.1.1.4'
F F 0.0171 0.0103 'International Tables Vol C Tables 4.2.6.8 and 6.1.1.4'
Cl Cl 0.1484 0.1585 'International Tables Vol C Tables 4.2.6.8 and 6.1.1.4'

loop_
_geom_angle_atom_site_label_1
_geom_angle_atom_site_label_2
_geom_angle_atom_site_label_3
_geom_angle
C9 C1 C4 132.3(3)
C9 C1 C2 121.4(3)
C4 C1 C2 90.4(3)
C9 C1 C8 123.4(3)
C4 C1 C8 88.5(2)
C2 C1 C8 88.7(2)
C3 C2 C7 90.2(3)
C3 C2 C1 90.0(3)
C7 C2 C1 91.3(3)
C6 C3 C2 90.4(3)
C6 C3 C4 90.9(3)
C2 C3 C4 90.3(3)
C1 C4 C5 91.0(2)
C1 C4 C3 89.3(3)
C5 C4 C3 89.0(3)
C8 C5 C4 89.6(2)
C8 C5 C6 89.5(2)
C4 C5 C6 90.5(3)
C3 C6 C7 89.8(3)
C3 C6 C5 89.6(3)
C7 C6 C5 90.3(3)
C2 C7 C8 89.5(2)
C2 C7 C6 89.6(3)
C8 C7 C6 88.9(3)
C5 C8 C7 91.3(3)
C5 C8 C1 90.9(2)
C7 C8 C1 90.4(2)
C5 C8 Cl1 124.5(2)
C7 C8 Cl1 125.8(2)
C1 C8 Cl1 123.6(2)
O1 C9 N1 123.2(3)
O1 C9 C1 119.5(3)
N1 C9 C1 117.3(3)
O2 C10 N3 125.7(3)
O2 C10 N1 119.2(3)
N3 C10 N1 115.1(3)
C17 C12 C13 119.1(3)
C17 C12 N3 124.7(3)
C13 C12 N3 116.2(3)
C14 C13 C12 121.2(3)
C15 C14 C13 119.0(3)
C14 C15 C16 121.3(3)
C14 C15 O3 119.2(3)
C16 C15 O3 119.2(3)
C15 C16 C17 120.1(3)
C12 C17 C16 119.2(3)
O3 C18 F3 113.9(4)
O3 C18 F2 117.2(4)
F3 C18 F2 107.9(4)
O3 C18 F1 108.9(4)
F3 C18 F1 103.9(4)
F2 C18 F1 103.8(5)
C9 N1 C10 127.8(3)
C10 N3 C12 128.3(3)
C18 O3 C15 119.4(3)

loop_
_geom_bond_atom_site_label_1
_geom_bond_atom_site_label_2
_geom_bond_distance
C1 C9 1.488(4)
C1 C4 1.558(5)
C1 C2 1.559(4)
C1 C8 1.578(4)
C2 C3 1.550(6)
C2 C7 1.555(5)
C3 C6 1.549(5)
C3 C4 1.568(5)
C4 C5 1.561(5)
C5 C8 1.544(5)
C5 C6 1.566(5)
C6 C7 1.566(5)
C7 C8 1.559(5)
C8 Cl1 1.747(3)
C9 O1 1.227(4)
C9 N1 1.364(4)
C10 O2 1.227(4)
C10 N3 1.335(4)
C10 N1 1.410(4)
C12 C17 1.379(5)
C12 C13 1.388(5)
C12 N3 1.414(4)
C13 C14 1.366(5)
C14 C15 1.356(5)
C15 C16 1.367(5)
C15 O3 1.427(4)
C16 C17 1.384(5)
C18 O3 1.265(5)
C18 F3 1.293(5)
C18 F2 1.306(5)
C18 F1 1.370(6)
